data_7204844
loop_
_publ_author_name
'Marina Felloni'
'Peter Hubberstey'
'Claire Wilson'
'Martin Schr\"oder'

_publ_section_title
;
 Conserved hydrogen-bonded supramolecular synthons in pyridinium
 tetrachlorometallates
;
_journal_issue 19
_journal_name_full CrystEngComm
_journal_page_first 87
_journal_page_last 95
_journal_paper_doi 10.1039/b401129e
_journal_volume 6
_journal_year 2004
_chemical_formula_moiety '[C7H10N]2[CoCl4]'
_chemical_formula_sum 'C14 H20 Cl4 Co N2'
_chemical_formula_weight 417.05
_chemical_name_common 'Bis(ethylpyridinium) tetrachlorocobaltate(ii)'
_chemical_name_systematic
;
Bis(ethylpyridinium) tetrachlorocobaltate(II)
;
_space_group_IT_number 4
_symmetry_cell_setting monoclinic
_symmetry_space_group_name_Hall 'P 2yb'
_symmetry_space_group_name_H-M 'P 1 21 1'
_atom_sites_solution_hydrogens 'difference Fourier method'
_atom_sites_solution_primary direct
_atom_sites_solution_secondary 'difference Fourier method'
_audit_creation_method SHELXL-97
_cell_angle_alpha 90.00
_cell_angle_beta 103.6610(10)
_cell_angle_gamma 90.00
_cell_formula_units_Z 2
_cell_length_a 7.3810(5)
_cell_length_b 14.5798(10)
_cell_length_c 8.6905(6)
_cell_measurement_reflns_used 3594
_cell_measurement_temperature 150(2)
_cell_measurement_theta_max 28.27
_cell_measurement_theta_min 2.41
_cell_volume 908.76(11)
_computing_cell_refinement SAINT
_computing_data_collection 'SMART version 5.054 (Bruker, 1998)'
_computing_data_reduction 'SAINT; SHELXTL (Bruker, 1997)'
_computing_molecular_graphics 'CAMERON (Pearce at al., 1993)'
_computing_publication_material 'SHELXL-97; PLATON (Spek, 2001)'
_computing_structure_refinement 'SHELXL-97 (Sheldrick, 1997)'
_computing_structure_solution 'SIR-92 (Altomare et al., 1994)'
_diffrn_ambient_temperature 150(2)
_diffrn_measured_fraction_theta_full 0.988
_diffrn_measured_fraction_theta_max 0.908
_diffrn_measurement_device_type 'Bruker SMART1000 CCD area detector'
_diffrn_measurement_method omega
_diffrn_radiation_monochromator graphite
_diffrn_radiation_source 'fine-focus sealed tube'
_diffrn_radiation_type MoK\a
_diffrn_radiation_wavelength 0.71073
_diffrn_reflns_av_R_equivalents 0.029
_diffrn_reflns_av_sigmaI/netI 0.0397
_diffrn_reflns_limit_h_max 9
_diffrn_reflns_limit_h_min -9
_diffrn_reflns_limit_k_max 19
_diffrn_reflns_limit_k_min -17
_diffrn_reflns_limit_l_max 11
_diffrn_reflns_limit_l_min 0
_diffrn_reflns_number 3802
_diffrn_reflns_theta_full 27.50
_diffrn_reflns_theta_max 28.80
_diffrn_reflns_theta_min 2.41
_diffrn_standards_decay_% 0
_diffrn_standards_interval_time 30
_exptl_absorpt_coefficient_mu 1.526
_exptl_absorpt_correction_T_max 0.856
_exptl_absorpt_correction_T_min 0.625
_exptl_absorpt_correction_type multi-scan
_exptl_absorpt_process_details 'SADABS (Bruker, 2000)'
_exptl_crystal_colour blue
_exptl_crystal_density_diffrn 1.524
_exptl_crystal_density_method 'not measured'
_exptl_crystal_description plate
_exptl_crystal_F_000 426
_exptl_crystal_size_max 0.25
_exptl_crystal_size_mid 0.12
_exptl_crystal_size_min 0.05
_refine_diff_density_max 0.645
_refine_diff_density_min -0.547
_refine_diff_density_rms 0.081
_refine_ls_abs_structure_details 'Flack H D (1983), Acta Cryst. A39, 876-881'
_refine_ls_abs_structure_Flack -0.004(16)
_refine_ls_extinction_method none
_refine_ls_goodness_of_fit_ref 0.982
_refine_ls_hydrogen_treatment 'riding model'
_refine_ls_matrix_type full
_refine_ls_number_parameters 192
_refine_ls_number_reflns 3802
_refine_ls_number_restraints 1
_refine_ls_restrained_S_all 0.982
_refine_ls_R_factor_all 0.0403
_refine_ls_R_factor_gt 0.0364
_refine_ls_shift/su_max 0.000
_refine_ls_shift/su_mean 0.000
_refine_ls_structure_factor_coef Fsqd
_refine_ls_weighting_details 'calc w=1/[\s^2^(Fo^2^)+(0.0567P)^2^+0.0000P] where P=(Fo^2^+2Fc^2^)/3'
_refine_ls_weighting_scheme calc
_refine_ls_wR_factor_gt 0.0855
_refine_ls_wR_factor_ref 0.0870
_reflns_number_gt 3477
_reflns_number_total 3802
_reflns_threshold_expression >2sigma(I)
_cod_data_source_file b401129e.txt
_cod_data_source_block copyco
_cod_depositor_comments
;
The following automatic conversions were performed:

'_atom_sites_solution_primary' value 'direct method' was changed to
'direct'.

Automatic conversion script
Id: cif_fix_values 6452 2018-10-05 10:23:21Z andrius 
;
_cod_original_sg_symbol_H-M P2(1)
_cod_database_code 7204844

loop_
_symmetry_equiv_pos_as_xyz
'x, y, z'
'-x, y+1/2, -z'

loop_
_atom_site_label
_atom_site_type_symbol
_atom_site_fract_x
_atom_site_fract_y
_atom_site_fract_z
_atom_site_U_iso_or_equiv
_atom_site_adp_type
_atom_site_occupancy
_atom_site_symmetry_multiplicity
_atom_site_calc_flag
_atom_site_refinement_flags
_atom_site_disorder_assembly
_atom_site_disorder_group
Co1 Co 1.61787(6) 0.14139(3) -0.27163(5) 0.01972(12) Uani 1 1 d . . .
Cl1 Cl 1.66162(13) 0.29580(6) -0.26063(10) 0.02602(19) Uani 1 1 d . . .
Cl2 Cl 1.69601(12) 0.08374(6) -0.48953(9) 0.02694(19) Uani 1 1 d . . .
Cl3 Cl 1.30464(12) 0.11677(6) -0.30848(10) 0.0283(2) Uani 1 1 d . . .
Cl4 Cl 1.79123(13) 0.07463(6) -0.04869(10) 0.0276(2) Uani 1 1 d . . .
N11 N 1.3428(4) 0.2038(2) 0.2088(3) 0.0205(6) Uani 1 1 d . . .
C12 C 1.3691(5) 0.2385(3) 0.0715(4) 0.0251(8) Uani 1 1 d . . .
H12 H 1.3450 0.2020 -0.0188 0.030 Uiso 1 1 calc R . .
C13 C 1.4300(5) 0.3259(3) 0.0632(4) 0.0277(8) Uani 1 1 d . . .
H13 H 1.4489 0.3487 -0.0317 0.033 Uiso 1 1 calc R . .
C14 C 1.4638(5) 0.3807(3) 0.1970(5) 0.0277(8) Uani 1 1 d . . .
H14 H 1.5047 0.4408 0.1926 0.033 Uiso 1 1 calc R . .
C15 C 1.4361(5) 0.3453(3) 0.3371(4) 0.0274(8) Uani 1 1 d . . .
H15 H 1.4575 0.3814 0.4278 0.033 Uiso 1 1 calc R . .
C16 C 1.3763(5) 0.2558(3) 0.3411(4) 0.0223(7) Uani 1 1 d . . .
H16 H 1.3590 0.2312 0.4353 0.027 Uiso 1 1 calc R . .
C17 C 1.2744(5) 0.1079(3) 0.2165(5) 0.0284(8) Uani 1 1 d . . .
H17A H 1.2933 0.0900 0.3267 0.034 Uiso 1 1 calc R . .
H17B H 1.1414 0.1061 0.1694 0.034 Uiso 1 1 calc R . .
C18 C 1.3698(6) 0.0403(3) 0.1336(5) 0.0334(9) Uani 1 1 d . . .
H18A H 1.3282 -0.0205 0.1501 0.050 Uiso 1 1 calc R . .
H18B H 1.5022 0.0443 0.1751 0.050 Uiso 1 1 calc R . .
H18C H 1.3405 0.0536 0.0223 0.050 Uiso 1 1 calc R . .
N21 N 0.9454(4) 0.3803(2) 0.4162(3) 0.0195(6) Uani 1 1 d . . .
C22 C 0.8994(5) 0.2917(3) 0.4107(4) 0.0240(7) Uani 1 1 d . . .
H22 H 0.8808 0.2628 0.5012 0.029 Uiso 1 1 calc R . .
C23 C 0.8794(5) 0.2426(3) 0.2725(4) 0.0231(8) Uani 1 1 d . . .
H23 H 0.8467 0.1809 0.2689 0.028 Uiso 1 1 calc R . .
C24 C 0.9087(5) 0.2862(3) 0.1386(4) 0.0239(7) Uani 1 1 d . . .
H24 H 0.8945 0.2542 0.0439 0.029 Uiso 1 1 calc R . .
C25 C 0.9591(5) 0.3773(3) 0.1475(4) 0.0228(7) Uani 1 1 d . . .
H25 H 0.9816 0.4068 0.0590 0.027 Uiso 1 1 calc R . .
C26 C 0.9764(5) 0.4251(3) 0.2882(4) 0.0221(7) Uani 1 1 d . . .
H26 H 1.0087 0.4869 0.2946 0.027 Uiso 1 1 calc R . .
C27 C 0.9631(5) 0.4323(3) 0.5687(4) 0.0257(8) Uani 1 1 d . . .
H27A H 0.8496 0.4252 0.6054 0.031 Uiso 1 1 calc R . .
H27B H 0.9798 0.4970 0.5505 0.031 Uiso 1 1 calc R . .
C28 C 1.1272(6) 0.3973(3) 0.6940(5) 0.0357(10) Uani 1 1 d . . .
H28A H 1.1378 0.4320 0.7896 0.054 Uiso 1 1 calc R . .
H28B H 1.2394 0.4040 0.6573 0.054 Uiso 1 1 calc R . .
H28C H 1.1085 0.3337 0.7145 0.054 Uiso 1 1 calc R . .

loop_
_atom_site_aniso_label
_atom_site_aniso_U_11
_atom_site_aniso_U_22
_atom_site_aniso_U_33
_atom_site_aniso_U_23
_atom_site_aniso_U_13
_atom_site_aniso_U_12
Co1 0.0271(2) 0.0169(2) 0.0142(2) -0.00003(18) 0.00297(16) -0.0014(2)
Cl1 0.0422(5) 0.0169(4) 0.0198(4) -0.0004(3) 0.0090(3) -0.0026(3)
Cl2 0.0359(5) 0.0268(5) 0.0178(4) -0.0016(3) 0.0057(3) 0.0074(4)
Cl3 0.0281(4) 0.0338(6) 0.0222(4) 0.0003(3) 0.0044(3) -0.0078(3)
Cl4 0.0393(5) 0.0211(5) 0.0175(4) 0.0010(3) -0.0032(3) -0.0002(4)
N11 0.0220(15) 0.0193(17) 0.0191(14) -0.0001(11) 0.0030(11) 0.0007(11)
C12 0.0307(19) 0.029(2) 0.0161(16) -0.0005(14) 0.0064(14) 0.0045(15)
C13 0.0304(19) 0.030(2) 0.0234(18) 0.0068(15) 0.0085(14) 0.0065(16)
C14 0.0275(19) 0.0175(19) 0.037(2) 0.0029(15) 0.0045(16) 0.0026(14)
C15 0.0264(18) 0.029(2) 0.0223(17) -0.0040(15) -0.0023(14) 0.0062(15)
C16 0.0235(17) 0.028(2) 0.0140(16) 0.0003(13) 0.0013(14) 0.0046(14)
C17 0.0301(18) 0.023(2) 0.0308(19) 0.0027(15) 0.0047(15) -0.0042(15)
C18 0.049(2) 0.021(2) 0.029(2) -0.0015(16) 0.0076(18) 0.0007(18)
N21 0.0231(14) 0.0203(16) 0.0155(14) -0.0015(11) 0.0053(11) -0.0026(11)
C22 0.0264(17) 0.0215(19) 0.0252(18) 0.0004(15) 0.0082(14) -0.0017(14)
C23 0.0244(17) 0.0183(19) 0.0272(19) -0.0022(14) 0.0070(14) -0.0027(14)
C24 0.0240(17) 0.027(2) 0.0188(16) -0.0033(15) 0.0003(13) 0.0039(14)
C25 0.0255(17) 0.025(2) 0.0156(16) 0.0009(13) 0.0011(13) 0.0014(14)
C26 0.0250(17) 0.0192(18) 0.0219(18) 0.0018(13) 0.0049(14) 0.0010(13)
C27 0.036(2) 0.022(2) 0.0217(18) -0.0072(14) 0.0119(15) -0.0041(15)
C28 0.047(2) 0.038(2) 0.0195(19) -0.0051(16) 0.0021(17) -0.0031(19)

loop_
_atom_type_symbol
_atom_type_description
_atom_type_scat_dispersion_real
_atom_type_scat_dispersion_imag
_atom_type_scat_source
C C 0.0033 0.0016 'International Tables Vol C Tables 4.2.6.8 and 6.1.1.4'
H H 0.0000 0.0000 'International Tables Vol C Tables 4.2.6.8 and 6.1.1.4'
N N 0.0061 0.0033 'International Tables Vol C Tables 4.2.6.8 and 6.1.1.4'
Cl Cl 0.1484 0.1585 'International Tables Vol C Tables 4.2.6.8 and 6.1.1.4'
Co Co 0.3494 0.9721 'International Tables Vol C Tables 4.2.6.8 and 6.1.1.4'

loop_
_geom_angle_atom_site_label_1
_geom_angle_atom_site_label_2
_geom_angle_atom_site_label_3
_geom_angle
_geom_angle_site_symmetry_1
_geom_angle_site_symmetry_3
_geom_angle_publ_flag
Cl2 Co1 Cl1 109.91(4) . . ?
Cl2 Co1 Cl4 110.49(4) . . ?
Cl1 Co1 Cl4 110.03(4) . . ?
Cl2 Co1 Cl3 105.85(3) . . ?
Cl1 Co1 Cl3 106.88(4) . . ?
Cl4 Co1 Cl3 113.53(4) . . ?
C16 N11 C12 120.3(3) . . ?
C16 N11 C17 118.9(3) . . ?
C12 N11 C17 120.7(3) . . ?
N11 C12 C13 121.1(3) . . ?
C12 C13 C14 119.5(4) . . ?
C15 C14 C13 119.3(4) . . ?
C16 C15 C14 119.4(3) . . ?
N11 C16 C15 120.3(3) . . ?
C18 C17 N11 113.1(3) . . ?
C22 N21 C26 121.9(3) . . ?
C22 N21 C27 119.2(3) . . ?
C26 N21 C27 119.0(3) . . ?
N21 C22 C23 120.6(3) . . ?
C22 C23 C24 119.3(3) . . ?
C25 C24 C23 119.3(3) . . ?
C24 C25 C26 120.1(3) . . ?
N21 C26 C25 118.9(3) . . ?
N21 C27 C28 110.6(3) . . ?

loop_
_geom_bond_atom_site_label_1
_geom_bond_atom_site_label_2
_geom_bond_distance
_geom_bond_site_symmetry_2
_geom_bond_publ_flag
Co1 Cl2 2.2674(9) . ?
Co1 Cl1 2.2730(10) . ?
Co1 Cl4 2.2732(9) . ?
Co1 Cl3 2.2862(10) . ?
N11 C16 1.351(4) . ?
N11 C12 1.352(5) . ?
N11 C17 1.494(5) . ?
C12 C13 1.359(6) . ?
C13 C14 1.384(5) . ?
C14 C15 1.381(6) . ?
C15 C16 1.381(5) . ?
C17 C18 1.492(6) . ?
N21 C22 1.335(5) . ?
N21 C26 1.355(5) . ?
N21 C27 1.505(4) . ?
C22 C23 1.376(5) . ?
C23 C24 1.387(5) . ?
C24 C25 1.376(5) . ?
C25 C26 1.388(5) . ?
C27 C28 1.513(6) . ?

loop_
_geom_torsion_atom_site_label_1
_geom_torsion_atom_site_label_2
_geom_torsion_atom_site_label_3
_geom_torsion_atom_site_label_4
_geom_torsion
_geom_torsion_site_symmetry_1
_geom_torsion_site_symmetry_2
_geom_torsion_site_symmetry_3
_geom_torsion_site_symmetry_4
_geom_torsion_publ_flag
C16 N11 C12 C13 0.3(5) . . . . ?
C17 N11 C12 C13 179.5(3) . . . . ?
N11 C12 C13 C14 -0.8(5) . . . . ?
C12 C13 C14 C15 0.5(5) . . . . ?
C13 C14 C15 C16 0.4(5) . . . . ?
C12 N11 C16 C15 0.6(5) . . . . ?
C17 N11 C16 C15 -178.7(3) . . . . ?
C14 C15 C16 N11 -0.9(5) . . . . ?
C16 N11 C17 C18 -136.1(3) . . . . ?
C12 N11 C17 C18 44.7(4) . . . . ?
C26 N21 C22 C23 -0.9(5) . . . . ?
C27 N21 C22 C23 179.0(3) . . . . ?
N21 C22 C23 C24 0.4(5) . . . . ?
C22 C23 C24 C25 0.7(5) . . . . ?
C23 C24 C25 C26 -1.3(5) . . . . ?
C22 N21 C26 C25 0.3(5) . . . . ?
C27 N21 C26 C25 -179.7(3) . . . . ?
C24 C25 C26 N21 0.9(5) . . . . ?
C22 N21 C27 C28 67.0(4) . . . . ?
C26 N21 C27 C28 -113.0(4) . . . . ?
